data_7235634
loop_
_publ_author_name
'Ghosh, Suman Kr'
'Nagarajan, Rajagopal'

_publ_section_title
;
 NIS-mediated regioselective amidation of indole with quinazolinone and
 pyrimidone
;
_journal_issue 39
_journal_name_full 'RSC Adv.'
_journal_page_first 20136
_journal_paper_doi 10.1039/C4RA02417F
_journal_volume 4
_journal_year 2014
_chemical_formula_moiety 'C16 H10 I N3 O'
_chemical_formula_sum 'C16 H10 I N3 O'
_chemical_formula_weight 387.17
_space_group_IT_number 14
_space_group_name_Hall '-P 2yn'
_space_group_name_H-M_alt 'P 1 21/n 1'
_symmetry_cell_setting monoclinic
_symmetry_space_group_name_H-M 'P 1 21/n 1'
_atom_sites_solution_hydrogens geom
_atom_sites_solution_primary direct
_atom_sites_solution_secondary difmap
_audit_creation_method SHELXL-97
_cell_angle_alpha 90.00
_cell_angle_beta 100.040(11)
_cell_angle_gamma 90.00
_cell_formula_units_Z 4
_cell_length_a 13.0741(18)
_cell_length_b 4.2988(4)
_cell_length_c 24.974(3)
_cell_measurement_reflns_used 1288
_cell_measurement_temperature 298
_cell_measurement_theta_max 28.3750
_cell_measurement_theta_min 3.3180
_cell_volume 1382.1(3)
_computing_cell_refinement
;
CrysAlisPro, Agilent Technologies,
Version 1.171.36.28 (release 01-02-2013 CrysAlis171 .NET)
(compiled Feb  1 2013,16:14:44)
;
_computing_data_collection
;
CrysAlisPro, Agilent Technologies,
Version 1.171.36.28 (release 01-02-2013 CrysAlis171 .NET)
(compiled Feb  1 2013,16:14:44)
;
_computing_data_reduction
;
CrysAlisPro, Agilent Technologies,
Version 1.171.36.28 (release 01-02-2013 CrysAlis171 .NET)
(compiled Feb  1 2013,16:14:44)
;
_computing_structure_refinement 'SHELXL-97 (Sheldrick, 1997)'
_computing_structure_solution 'SHELXS-97 (Sheldrick, 1990)'
_diffrn_ambient_temperature 298
_diffrn_measured_fraction_theta_full 0.887
_diffrn_measured_fraction_theta_max 0.887
_diffrn_measurement_device_type 'Xcalibur, Eos, Gemini'
_diffrn_measurement_method '\w scans'
_diffrn_radiation_monochromator graphite
_diffrn_radiation_source 'fine-focus sealed tube'
_diffrn_radiation_type MoK\a
_diffrn_radiation_wavelength 0.71073
_diffrn_reflns_av_R_equivalents 0.0425
_diffrn_reflns_av_sigmaI/netI 0.0607
_diffrn_reflns_limit_h_max 14
_diffrn_reflns_limit_h_min -15
_diffrn_reflns_limit_k_max 5
_diffrn_reflns_limit_k_min -3
_diffrn_reflns_limit_l_max 17
_diffrn_reflns_limit_l_min -31
_diffrn_reflns_number 3560
_diffrn_reflns_theta_full 26.37
_diffrn_reflns_theta_max 26.37
_diffrn_reflns_theta_min 3.17
_exptl_absorpt_coefficient_mu 2.319
_exptl_absorpt_correction_T_max 0.6542
_exptl_absorpt_correction_T_min 0.2585
_exptl_absorpt_correction_type multi-scan
_exptl_absorpt_process_details
;
CrysAlisPro, Agilent Technologies,
Version 1.171.36.28 (release 01-02-2013 CrysAlis171 .NET)
(compiled Feb  1 2013,16:14:44)
Empirical absorption correction using spherical harmonics,
 implemented in SCALE3 ABSPACK scaling algorithm.
;
_exptl_crystal_colour ORENGE
_exptl_crystal_density_diffrn 1.861
_exptl_crystal_density_method 'not measured'
_exptl_crystal_description NEEDLE
_exptl_crystal_F_000 752
_exptl_crystal_size_max 0.80
_exptl_crystal_size_mid 0.30
_exptl_crystal_size_min 0.20
_refine_diff_density_max 1.004
_refine_diff_density_min -1.600
_refine_diff_density_rms 0.194
_refine_ls_extinction_method none
_refine_ls_goodness_of_fit_ref 1.011
_refine_ls_hydrogen_treatment constr
_refine_ls_matrix_type full
_refine_ls_number_parameters 190
_refine_ls_number_reflns 2512
_refine_ls_number_restraints 0
_refine_ls_restrained_S_all 1.011
_refine_ls_R_factor_all 0.0661
_refine_ls_R_factor_gt 0.0526
_refine_ls_shift/su_max 0.054
_refine_ls_shift/su_mean 0.007
_refine_ls_structure_factor_coef Fsqd
_refine_ls_weighting_details 'calc w=1/[\s^2^(Fo^2^)+(0.0965P)^2^+0.7793P] where P=(Fo^2^+2Fc^2^)/3'
_refine_ls_weighting_scheme calc
_refine_ls_wR_factor_gt 0.1480
_refine_ls_wR_factor_ref 0.1641
_reflns_number_gt 1998
_reflns_number_total 2512
_reflns_threshold_expression >2sigma(I)
_cod_data_source_file c4ra02417f1.cif
_cod_data_source_block 1
_cod_depositor_comments
;
The following automatic conversions were performed:

data item '_refine_ls_hydrogen_treatment' value 'CONSTR' was changed
to 'constr' in accordance with the
/home/saulius/struct/COD-crude-data/automatic-downloads/DataCite-retrospective/RSC/depositions/lib/dictionaries/cif_core.dic
dictionary named 'cif_core.dic' version 2.4.2 last updated on
2011-04-26.

Automatic conversion script
Id: cif_fix_values 6909 2019-04-08 15:41:33Z antanas 
;
_cod_database_code 7235634

loop_
_symmetry_equiv_pos_as_xyz
'x, y, z'
'-x+1/2, y+1/2, -z+1/2'
'-x, -y, -z'
'x-1/2, -y-1/2, z-1/2'

loop_
_atom_site_label
_atom_site_type_symbol
_atom_site_fract_x
_atom_site_fract_y
_atom_site_fract_z
_atom_site_U_iso_or_equiv
_atom_site_adp_type
_atom_site_occupancy
_atom_site_symmetry_multiplicity
_atom_site_calc_flag
_atom_site_refinement_flags
I1 I 0.64261(4) 0.73281(9) 0.159004(16) 0.0319(2) Uani 1 1 d .
N2 N 0.3635(5) 0.3040(13) 0.1883(2) 0.0324(14) Uani 1 1 d .
H2 H 0.3209 0.2525 0.2095 0.039 Uiso 1 1 calc R
N3 N 0.4915(4) 0.5411(12) 0.25859(18) 0.0271(12) Uani 1 1 d .
C4 C 0.5893(7) 0.7178(14) 0.3590(3) 0.0327(17) Uani 1 1 d .
C5 C 0.4877(6) 0.8127(14) 0.3416(3) 0.0284(15) Uani 1 1 d .
C6 C 0.5923(5) 0.4437(16) 0.2807(2) 0.0310(15) Uani 1 1 d .
H6 H 0.6258 0.3118 0.2598 0.037 Uiso 1 1 calc R
C7 C 0.5026(5) 0.5082(14) 0.1602(2) 0.0278(14) Uani 1 1 d .
O8 O 0.3410(5) 0.7691(11) 0.2708(2) 0.0429(14) Uani 1 1 d .
N9 N 0.6412(4) 0.5232(13) 0.32739(19) 0.0300(12) Uani 1 1 d .
C10 C 0.4313(6) 0.7117(13) 0.2891(3) 0.0275(14) Uani 1 1 d .
C11 C 0.3709(8) 0.160(2) 0.0273(3) 0.050(2) Uani 1 1 d .
H11 H 0.3766 0.1262 -0.0089 0.060 Uiso 1 1 calc R
C12 C 0.6445(7) 0.8231(17) 0.4096(3) 0.0398(18) Uani 1 1 d .
H12 H 0.7132 0.7639 0.4212 0.048 Uiso 1 1 calc R
C13 C 0.4387(5) 0.3653(15) 0.1149(3) 0.0297(15) Uani 1 1 d .
C14 C 0.4396(6) 1.0025(16) 0.3754(3) 0.0389(17) Uani 1 1 d .
H14 H 0.3706 1.0611 0.3645 0.047 Uiso 1 1 calc R
C15 C 0.4472(7) 0.3211(17) 0.0601(3) 0.0391(18) Uani 1 1 d .
H15 H 0.5037 0.4004 0.0464 0.047 Uiso 1 1 calc R
C16 C 0.2857(7) 0.0446(18) 0.0463(3) 0.049(2) Uani 1 1 d .
H16 H 0.2345 -0.0591 0.0224 0.059 Uiso 1 1 calc R
C17 C 0.4932(7) 1.1023(19) 0.4241(3) 0.0455(19) Uani 1 1 d .
H17 H 0.4610 1.2313 0.4461 0.055 Uiso 1 1 calc R
C18 C 0.4551(5) 0.4620(14) 0.2033(2) 0.0246(13) Uani 1 1 d .
C19 C 0.3518(6) 0.2426(13) 0.1336(3) 0.0289(16) Uani 1 1 d .
C20 C 0.2742(6) 0.0787(16) 0.0998(3) 0.0386(17) Uani 1 1 d .
H20 H 0.2173 -0.0037 0.1127 0.046 Uiso 1 1 calc R
C21 C 0.5963(7) 1.0109(17) 0.4412(3) 0.047(2) Uani 1 1 d .
H21 H 0.6323 1.0796 0.4745 0.057 Uiso 1 1 calc R

loop_
_atom_site_aniso_label
_atom_site_aniso_U_11
_atom_site_aniso_U_22
_atom_site_aniso_U_33
_atom_site_aniso_U_23
_atom_site_aniso_U_13
_atom_site_aniso_U_12
I1 0.0228(4) 0.0389(3) 0.0368(3) 0.00100(16) 0.0127(2) -0.00509(16)
N2 0.024(4) 0.046(3) 0.029(3) 0.001(2) 0.011(2) -0.006(2)
N3 0.020(3) 0.044(3) 0.019(2) 0.001(2) 0.008(2) 0.007(2)
C4 0.040(5) 0.034(3) 0.026(3) 0.004(3) 0.011(3) 0.003(3)
C5 0.029(5) 0.031(3) 0.031(3) 0.003(3) 0.018(3) 0.004(3)
C6 0.026(4) 0.044(4) 0.025(3) 0.005(3) 0.009(3) 0.016(3)
C7 0.018(4) 0.034(3) 0.036(3) -0.003(3) 0.016(3) 0.002(3)
O8 0.026(4) 0.061(3) 0.044(3) -0.005(2) 0.012(2) 0.009(2)
N9 0.019(3) 0.044(3) 0.027(3) 0.002(2) 0.006(2) 0.009(2)
C10 0.021(4) 0.030(3) 0.036(3) 0.004(3) 0.019(3) 0.001(2)
C11 0.056(7) 0.062(5) 0.033(4) -0.007(4) 0.008(4) 0.005(4)
C12 0.039(5) 0.049(4) 0.033(4) 0.010(3) 0.011(3) 0.001(3)
C13 0.023(4) 0.031(3) 0.038(4) 0.002(3) 0.013(3) -0.001(3)
C14 0.038(5) 0.048(4) 0.037(3) 0.005(3) 0.022(3) 0.005(3)
C15 0.038(5) 0.050(4) 0.034(4) 0.001(3) 0.019(3) -0.004(3)
C16 0.045(6) 0.053(5) 0.051(4) -0.012(4) 0.012(4) -0.008(4)
C17 0.055(6) 0.053(4) 0.035(4) -0.011(3) 0.024(3) 0.007(4)
C18 0.019(4) 0.036(3) 0.020(3) 0.002(2) 0.006(2) 0.000(2)
C19 0.025(5) 0.032(3) 0.031(3) 0.005(2) 0.008(3) 0.004(2)
C20 0.029(5) 0.041(4) 0.046(4) -0.001(3) 0.007(3) -0.008(3)
C21 0.064(6) 0.050(4) 0.031(3) -0.002(3) 0.017(3) -0.012(4)

loop_
_atom_type_symbol
_atom_type_description
_atom_type_scat_dispersion_real
_atom_type_scat_dispersion_imag
_atom_type_scat_source
C C 0.0033 0.0016 'International Tables Vol C Tables 4.2.6.8 and 6.1.1.4'
H H 0.0000 0.0000 'International Tables Vol C Tables 4.2.6.8 and 6.1.1.4'
N N 0.0061 0.0033 'International Tables Vol C Tables 4.2.6.8 and 6.1.1.4'
O O 0.0106 0.0060 'International Tables Vol C Tables 4.2.6.8 and 6.1.1.4'
I I -0.4742 1.8119 'International Tables Vol C Tables 4.2.6.8 and 6.1.1.4'

loop_
_geom_angle_atom_site_label_1
_geom_angle_atom_site_label_2
_geom_angle_atom_site_label_3
_geom_angle
C19 N2 C18 107.8(6)
C19 N2 H2 126.1
C18 N2 H2 126.1
C10 N3 C6 121.5(5)
C10 N3 C18 122.1(5)
C6 N3 C18 116.4(5)
C12 C4 C5 119.8(7)
C12 C4 N9 118.1(8)
C5 C4 N9 122.1(6)
C4 C5 C14 119.4(6)
C4 C5 C10 120.1(6)
C14 C5 C10 120.5(7)
N9 C6 N3 124.6(6)
N9 C6 H6 117.7
N3 C6 H6 117.7
C18 C7 C13 106.4(6)
C18 C7 I1 127.6(5)
C13 C7 I1 125.9(5)
C6 N9 C4 117.3(6)
O8 C10 N3 120.3(6)
O8 C10 C5 125.8(6)
N3 C10 C5 113.8(6)
C15 C11 C16 121.7(8)
C15 C11 H11 119.1
C16 C11 H11 119.1
C21 C12 C4 119.5(8)
C21 C12 H12 120.3
C4 C12 H12 120.3
C19 C13 C15 118.6(6)
C19 C13 C7 107.2(6)
C15 C13 C7 134.2(7)
C17 C14 C5 120.4(7)
C17 C14 H14 119.8
C5 C14 H14 119.8
C11 C15 C13 118.6(8)
C11 C15 H15 120.7
C13 C15 H15 120.7
C20 C16 C11 121.9(7)
C20 C16 H16 119.0
C11 C16 H16 119.0
C14 C17 C21 120.1(7)
C14 C17 H17 120.0
C21 C17 H17 120.0
C7 C18 N2 111.0(5)
C7 C18 N3 128.1(6)
N2 C18 N3 120.8(6)
N2 C19 C13 107.6(6)
N2 C19 C20 130.0(7)
C13 C19 C20 122.3(7)
C16 C20 C19 116.7(7)
C16 C20 H20 121.6
C19 C20 H20 121.6
C12 C21 C17 120.7(7)
C12 C21 H21 119.6
C17 C21 H21 119.6

loop_
_geom_bond_atom_site_label_1
_geom_bond_atom_site_label_2
_geom_bond_distance
I1 C7 2.074(7)
N2 C19 1.375(8)
N2 C18 1.371(9)
N2 H2 0.8600
N3 C10 1.396(8)
N3 C6 1.400(7)
N3 C18 1.422(7)
C4 C12 1.417(10)
C4 C5 1.385(11)
C4 N9 1.404(9)
C5 C14 1.398(9)
C5 C10 1.455(10)
C6 N9 1.275(7)
C6 H6 0.9300
C7 C18 1.348(9)
C7 C13 1.423(8)
O8 C10 1.215(9)
C11 C15 1.365(12)
C11 C16 1.377(12)
C11 H11 0.9300
C12 C21 1.358(11)
C12 H12 0.9300
C13 C19 1.405(10)
C13 C15 1.406(10)
C14 C17 1.364(9)
C14 H14 0.9300
C15 H15 0.9300
C16 C20 1.378(10)
C16 H16 0.9300
C17 C21 1.398(11)
C17 H17 0.9300
C19 C20 1.392(9)
C20 H20 0.9300
C21 H21 0.9300
